data_9014245
loop_
_publ_author_name
'Groat, L. A.'
'Evans, R. J.'

_publ_section_title
;
 Crystal chemistry of Bi- and Mn-bearing vesuvianite from Langban, Sweden
 Note: sample vesuvianite 2
;
_journal_name_full 'American Mineralogist'
_journal_page_first 1627
_journal_page_last 1634
_journal_paper_doi 10.2138/am.2012.4091
_journal_volume 97
_journal_year 2012
_chemical_compound_source Langban,Sweden
_chemical_formula_sum 'Al5.636 As0.067 Bi0.06 Ca9.156 Cl0.064 Fe0.223 Mn0.864 O39 Si9'
_chemical_name_mineral Vesuvianite
_space_group_IT_number 126
_symmetry_space_group_name_Hall '-P 4a 2bc'
_symmetry_space_group_name_H-M 'P 4/n n c :2'
_cell_angle_alpha 90
_cell_angle_beta 90
_cell_angle_gamma 90
_cell_length_a 15.5852
_cell_length_b 15.5852
_cell_length_c 11.7782
_cell_formula_units_Z 4
_cell_volume 2860.907
_database_code_amcsd 0019529
_exptl_crystal_density_diffrn 3.426
_cod_original_sg_symbol_H-M 'P 4/n n c'
_cod_original_formula_sum 'Ca9.156 Mn.864 Bi.06 Fe.223 Al5.636 Si9 As.067 O39 Cl.064'
_cod_database_code 9014245

loop_
_space_group_symop_operation_xyz
x,y,z
-y,-x,1/2+z
y,x,1/2-z
1/2+y,-x,-z
1/2-y,x,z
1/2+x,-y,1/2+z
1/2-x,y,1/2-z
1/2+x,1/2+y,-z
1/2-x,1/2-y,z
1/2+y,1/2+x,1/2+z
1/2-y,1/2-x,1/2-z
-y,1/2+x,-z
y,1/2-x,z
-x,1/2+y,1/2+z
x,1/2-y,1/2-z
-x,-y,-z

loop_
_atom_site_aniso_label
_atom_site_aniso_U_11
_atom_site_aniso_U_22
_atom_site_aniso_U_33
_atom_site_aniso_U_12
_atom_site_aniso_U_13
_atom_site_aniso_U_23
CaX1 0.01650 0.00805 0.00676 0.00000 0.00000 0.00000
MnX1 0.01650 0.00805 0.00676 0.00000 0.00000 0.00000
CaX2 0.00763 0.01038 0.00850 0.00081 -0.00083 0.00018
MnX2 0.00763 0.01038 0.00850 0.00081 -0.00083 0.00018
CaX3 0.01199 0.01130 0.02200 0.00113 -0.00401 -0.00190
Bi3 0.01300 0.01000 0.00600 0.00470 0.00060 0.00600
CaX4 0.00800 0.00800 0.01880 0.00000 0.00000 0.00000
FeY1 0.00621 0.00660 0.01080 0.00034 0.00014 0.00066
AlY2 0.00754 0.00825 0.00779 0.00017 0.00032 -0.00004
AlY3 0.00754 0.00825 0.00779 0.00017 0.00032 -0.00004
SiZ1 0.00709 0.00709 0.00650 0.00000 0.00000 0.00000
SiZ2 0.00611 0.00632 0.00642 0.00004 -0.00092 0.00046
SiZ3 0.01169 0.00593 0.00664 0.00025 0.00051 -0.00001
AsT1 0.01020 0.01020 0.01000 0.00120 -0.00080 0.00080
O1 0.01240 0.00740 0.00970 0.00030 -0.00050 0.00080
O2 0.00940 0.00920 0.01050 -0.00060 -0.00300 0.00080
O3 0.01290 0.00860 0.01010 0.00270 0.00140 0.00050
O4 0.01000 0.00700 0.00920 -0.00010 -0.00110 0.00170
O5 0.01100 0.01480 0.00970 0.00520 0.00110 -0.00100
O6 0.02460 0.01080 0.01210 0.00350 0.00230 0.00470
O8 0.00730 0.00820 0.01070 0.00060 0.00250 0.00100
O9 0.01370 0.01370 0.00780 -0.00380 -0.00120 0.00120
O11 0.00780 0.01030 0.00910 -0.00100 -0.00150 -0.00130

loop_
_atom_site_label
_atom_site_fract_x
_atom_site_fract_y
_atom_site_fract_z
_atom_site_occupancy
_atom_site_U_iso_or_equiv
CaX1 0.75000 0.25000 0.25000 0.87900 0.01045
MnX1 0.75000 0.25000 0.25000 0.12100 0.01045
CaX2 0.81044 0.04569 0.37909 0.96100 0.00884
MnX2 0.81044 0.04569 0.37909 0.03900 0.00884
CaX3 0.90003 0.82040 0.89370 0.98200 0.01510
Bi3 0.91000 0.83680 0.86580 0.01500 0.01000
CaX4 0.75000 0.75000 0.14124 0.50500 0.01160
MnY1A 0.75000 0.75000 0.06105 0.22290 0.00750
FeY1 0.75000 0.75000 0.04018 0.22290 0.00750
AlY2 0.00000 0.00000 0.00000 1.00000 0.00788
AlY3 0.88896 0.12004 0.12631 0.90900 0.00786
MnY3 0.88896 0.12004 0.12631 0.09100 0.00786
SiZ1 0.25000 0.75000 0.00000 1.00000 0.00688
SiZ2 0.82021 0.04095 0.87104 1.00000 0.00628
SiZ3 0.91611 0.84959 0.36419 1.00000 0.00809
AsT1 0.05650 0.05650 0.25000 0.03340 0.01000
O1 0.78047 0.17284 0.08561 1.00000 0.00983
O2 0.88172 0.16035 0.28043 1.00000 0.00970
O3 0.95478 0.22343 0.07585 1.00000 0.01054
O4 0.93917 0.10559 0.46983 1.00000 0.00873
O5 0.82863 0.01285 0.17928 1.00000 0.01184
O6 0.87897 0.72567 0.05563 1.00000 0.01579
O7A 0.82330 0.94365 0.82130 0.56400 0.00930
O7B 0.84210 0.94761 0.81100 0.43600 0.00930
O8 0.93986 0.90809 0.06794 1.00000 0.00873
O9 0.85352 0.85352 0.25000 1.00000 0.01170
O10 0.75000 0.75000 0.86690 1.01000 0.01830
Cl 0.75000 0.75000 0.83100 0.06400 0.02000
O11 0.99715 0.06086 0.13716 1.00000 0.00907

loop_
_cod_related_entry_id
_cod_related_entry_database
_cod_related_entry_code
1 AMCSD 0019529
